data_7003024
loop_
_publ_author_name
'Yuksel, Fatma'
'G\"um\"u\,s, G\"ulay'
'G\"urol, \.Ilke'
'Ahsen, Vefa'
'Chumakov, Yurii'
'Jeanneau, Erwann'
'Luneau, Dominique'

_publ_section_title
;
 Channel architecture via self assembly of oxamide oximes complexes
;
_journal_issue 2
_journal_name_full 'Dalton Transactions'
_journal_page_first 241
_journal_page_last 252
_journal_paper_doi 10.1039/b707930c
_journal_year 2008
_chemical_formula_sum 'C24 H50 N8 O4 Pd'
_chemical_formula_weight 621.12
_chemical_name_systematic
;
?
;
_space_group_IT_number 2
_symmetry_cell_setting triclinic
_symmetry_space_group_name_Hall '-P 1'
_symmetry_space_group_name_H-M 'P -1'
_atom_sites_solution_hydrogens geom
_atom_sites_solution_primary direct
_atom_sites_solution_secondary difmap
_audit_creation_method SHELXL-97
_cell_angle_alpha 111.7170(10)
_cell_angle_beta 101.7720(10)
_cell_angle_gamma 95.9320(10)
_cell_formula_units_Z 3
_cell_length_a 10.3528(2)
_cell_length_b 15.2183(2)
_cell_length_c 16.3836(3)
_cell_measurement_temperature 160(2)
_cell_volume 2301.79(7)
_computing_structure_refinement 'SHELXL-97 (Sheldrick, 1997)'
_diffrn_ambient_temperature 160(2)
_diffrn_detector_area_resol_mean 0
_diffrn_measured_fraction_theta_full 0.984
_diffrn_measured_fraction_theta_max 0.984
_diffrn_measurement_device_type 'CCD area detector'
_diffrn_measurement_method 'phi and omega scans'
_diffrn_radiation_monochromator graphite
_diffrn_radiation_source 'fine-focus sealed tube'
_diffrn_radiation_type MoK\a
_diffrn_radiation_wavelength 0.71073
_diffrn_reflns_av_R_equivalents 0.0339
_diffrn_reflns_av_sigmaI/netI 0.0519
_diffrn_reflns_limit_h_max 13
_diffrn_reflns_limit_h_min -13
_diffrn_reflns_limit_k_max 19
_diffrn_reflns_limit_k_min -19
_diffrn_reflns_limit_l_max 21
_diffrn_reflns_limit_l_min -21
_diffrn_reflns_number 19223
_diffrn_reflns_theta_full 27.39
_diffrn_reflns_theta_max 27.39
_diffrn_reflns_theta_min 2.15
_diffrn_standards_decay_% 0
_diffrn_standards_interval_count 0
_diffrn_standards_interval_time 0
_diffrn_standards_number 0
_exptl_absorpt_coefficient_mu 0.646
_exptl_absorpt_correction_type none
_exptl_crystal_colour yellow
_exptl_crystal_density_diffrn 1.344
_exptl_crystal_density_method 'not measured'
_exptl_crystal_description block
_exptl_crystal_F_000 984
_exptl_crystal_size_max 0.50
_exptl_crystal_size_mid 0.50
_exptl_crystal_size_min 0.50
_refine_diff_density_max 4.664
_refine_diff_density_min -0.982
_refine_diff_density_rms 0.100
_refine_ls_extinction_method none
_refine_ls_goodness_of_fit_ref 1.064
_refine_ls_hydrogen_treatment constr
_refine_ls_matrix_type full
_refine_ls_number_parameters 505
_refine_ls_number_reflns 10302
_refine_ls_number_restraints 0
_refine_ls_restrained_S_all 1.064
_refine_ls_R_factor_all 0.0584
_refine_ls_R_factor_gt 0.0424
_refine_ls_shift/su_max 0.009
_refine_ls_shift/su_mean 0.000
_refine_ls_structure_factor_coef Fsqd
_refine_ls_weighting_details 'calc w=1/[\s^2^(Fo^2^)+(0.0627P)^2^+0.8781P] where P=(Fo^2^+2Fc^2^)/3'
_refine_ls_weighting_scheme calc
_refine_ls_wR_factor_gt 0.1061
_refine_ls_wR_factor_ref 0.1149
_reflns_number_gt 8334
_reflns_number_total 10302
_reflns_threshold_expression >2sigma(I)
_cod_data_source_file b707930c.txt
_cod_data_source_block vac5pd2
_cod_depositor_comments
;
The following automatic conversions were performed:
'_symmetry_cell_setting' value 'Triclinic' changed to 'triclinic'
according to '/home/saulius/struct/CIF-dictionaries/cif_core.dic'
dictionary named 'cif_core.dic' version 2.4.1 from 2010-06-29.

Automatic conversion script
Id: cif_fix_enum 1527 2010-12-29 10:47:43Z saulius 
;
_cod_original_cell_volume 2301.78(7)
_cod_original_sg_symbol_H-M P-1
_cod_database_code 7003024

loop_
_symmetry_equiv_pos_as_xyz
'x, y, z'
'-x, -y, -z'

loop_
_atom_site_label
_atom_site_type_symbol
_atom_site_fract_x
_atom_site_fract_y
_atom_site_fract_z
_atom_site_U_iso_or_equiv
_atom_site_adp_type
_atom_site_occupancy
_atom_site_symmetry_multiplicity
_atom_site_calc_flag
_atom_site_refinement_flags
_atom_site_disorder_assembly
_atom_site_disorder_group
Pd1 Pd 0.0000 0.5000 -0.5000 0.01788(5) Uani 1 2 d S . .
O1A O -0.08845(13) 0.66441(10) -0.38332(8) 0.0232(3) Uani 1 1 d . . .
H1AA H -0.1342 0.6150 -0.3842 0.035 Uiso 1 1 calc R . .
O2A O 0.21000(13) 0.50438(11) -0.59686(9) 0.0292(4) Uani 1 1 d . . .
N1A N -0.00399(15) 0.63760(11) -0.43804(10) 0.0187(4) Uani 1 1 d . . .
N2A N 0.13589(15) 0.55982(12) -0.54234(10) 0.0208(4) Uani 1 1 d . . .
N3A N 0.09271(16) 0.79751(12) -0.41369(11) 0.0242(4) Uani 1 1 d . . .
H3AA H 0.1727 0.8308 -0.4049 0.029 Uiso 1 1 calc R . .
N4A N 0.26255(16) 0.70985(13) -0.52210(11) 0.0278(4) Uani 1 1 d . . .
H4AA H 0.2779 0.7716 -0.4866 0.033 Uiso 1 1 calc R . .
C1A C 0.07847(18) 0.70069(14) -0.44936(11) 0.0196(5) Uani 1 1 d . . .
C2A C 0.16634(18) 0.65333(14) -0.51001(11) 0.0204(5) Uani 1 1 d . . .
C21A C 0.3454(2) 0.68230(18) -0.58655(14) 0.0360(6) Uani 1 1 d . . .
H21A H 0.3653 0.6180 -0.5936 0.043 Uiso 1 1 calc R . .
H21B H 0.4320 0.7290 -0.5611 0.043 Uiso 1 1 calc R . .
C12A C -0.1382(2) 0.82469(17) -0.46161(16) 0.0362(6) Uani 1 1 d . . .
H12A H -0.2044 0.8618 -0.4366 0.043 Uiso 1 1 calc R . .
H12B H -0.1753 0.7555 -0.4805 0.043 Uiso 1 1 calc R . .
C11A C -0.0100(2) 0.85308(16) -0.38801(14) 0.0298(5) Uani 1 1 d . . .
H11A H 0.0272 0.9222 -0.3696 0.036 Uiso 1 1 calc R . .
H11B H -0.0310 0.8456 -0.3343 0.036 Uiso 1 1 calc R . .
C13A C -0.1215(3) 0.84138(19) -0.54421(16) 0.0450(7) Uani 1 1 d . . .
H13A H -0.0614 0.8001 -0.5725 0.054 Uiso 1 1 calc R . .
H13B H -0.0780 0.9095 -0.5250 0.054 Uiso 1 1 calc R . .
C23A C 0.3726(3) 0.6620(2) -0.74174(16) 0.0517(8) Uani 1 1 d . . .
H23A H 0.4573 0.7106 -0.7103 0.062 Uiso 1 1 calc R . .
H23B H 0.3959 0.5977 -0.7535 0.062 Uiso 1 1 calc R . .
C22A C 0.2810(3) 0.6789(2) -0.67720(17) 0.0585(8) Uani 1 1 d . . .
H22A H 0.2508 0.7405 -0.6693 0.070 Uiso 1 1 calc R . .
H22B H 0.2001 0.6266 -0.7057 0.070 Uiso 1 1 calc R . .
C14A C -0.2541(3) 0.8194(2) -0.61386(18) 0.0536(8) Uani 1 1 d . . .
H14A H -0.2962 0.7509 -0.6337 0.064 Uiso 1 1 calc R . .
H14B H -0.3147 0.8595 -0.5847 0.064 Uiso 1 1 calc R . .
C15A C -0.2417(4) 0.8374(2) -0.6952(2) 0.0851(12) Uani 1 1 d . . .
H15A H -0.3311 0.8225 -0.7369 0.128 Uiso 1 1 calc R . .
H15B H -0.1845 0.7962 -0.7259 0.128 Uiso 1 1 calc R . .
H15C H -0.2011 0.9053 -0.6764 0.128 Uiso 1 1 calc R . .
C24A C 0.3177(4) 0.6666(3) -0.8293(2) 0.0819(11) Uani 1 1 d . . .
H24A H 0.2978 0.7317 -0.8176 0.098 Uiso 1 1 calc R . .
H24B H 0.2313 0.6197 -0.8598 0.098 Uiso 1 1 calc R . .
C25A C 0.4060(4) 0.6464(3) -0.8935(2) 0.1015(15) Uani 1 1 d . . .
H25A H 0.3613 0.6527 -0.9493 0.152 Uiso 1 1 calc R . .
H25B H 0.4227 0.5807 -0.9086 0.152 Uiso 1 1 calc R . .
H25C H 0.4918 0.6926 -0.8646 0.152 Uiso 1 1 calc R . .
Pd2 Pd 0.0000 0.0000 0.0000 0.01769(5) Uani 1 2 d S . .
O1B O -0.22628(12) 0.10245(11) 0.03098(9) 0.0273(4) Uani 1 1 d . . .
H1BA H -0.2559 0.0586 -0.0216 0.041 Uiso 1 1 calc R . .
O2B O 0.26266(12) 0.04673(10) 0.12694(8) 0.0210(3) Uani 1 1 d . . .
N1B N -0.09417(15) 0.09720(12) 0.06780(10) 0.0208(4) Uani 1 1 d . . .
N2B N 0.14374(15) 0.07359(12) 0.11335(10) 0.0196(4) Uani 1 1 d . . .
N3B N -0.06340(16) 0.23695(13) 0.20467(11) 0.0260(4) Uani 1 1 d . . .
H3BA H -0.0020 0.2723 0.2558 0.031 Uiso 1 1 calc R . .
N4B N 0.20518(15) 0.20467(12) 0.25650(10) 0.0227(4) Uani 1 1 d . . .
H4BA H 0.1891 0.2073 0.3080 0.027 Uiso 1 1 calc R . .
C1B C -0.02644(18) 0.16231(14) 0.14734(11) 0.0183(4) Uani 1 1 d . . .
C2B C 0.11493(18) 0.14676(14) 0.17468(11) 0.0197(4) Uani 1 1 d . . .
C21B C 0.3287(2) 0.26207(16) 0.25712(14) 0.0302(5) Uani 1 1 d . . .
H21C H 0.3060 0.3121 0.2346 0.036 Uiso 1 1 calc R . .
H21D H 0.3763 0.2199 0.2165 0.036 Uiso 1 1 calc R . .
C11B C -0.1935(2) 0.26841(16) 0.19400(14) 0.0303(6) Uani 1 1 d . . .
H11C H -0.2103 0.2983 0.2548 0.036 Uiso 1 1 calc R . .
H11D H -0.2659 0.2110 0.1569 0.036 Uiso 1 1 calc R . .
C12B C -0.2009(2) 0.33916(18) 0.14989(16) 0.0390(6) Uani 1 1 d . . .
H12C H -0.1948 0.3065 0.0865 0.047 Uiso 1 1 calc R . .
H12D H -0.2901 0.3578 0.1471 0.047 Uiso 1 1 calc R . .
C22B C 0.4189(2) 0.30958(18) 0.35380(16) 0.0376(6) Uani 1 1 d . . .
H22C H 0.4430 0.2584 0.3743 0.045 Uiso 1 1 calc R . .
H22D H 0.3672 0.3473 0.3941 0.045 Uiso 1 1 calc R . .
C23B C 0.5481(3) 0.3761(2) 0.36516(19) 0.0499(8) Uani 1 1 d . . .
H23C H 0.6035 0.3987 0.4287 0.060 Uiso 1 1 calc R . .
H23D H 0.5997 0.3384 0.3247 0.060 Uiso 1 1 calc R . .
C25B C 0.6582(3) 0.5370(2) 0.3764(2) 0.0610(9) Uani 1 1 d . . .
H25D H 0.6374 0.5915 0.3613 0.092 Uiso 1 1 calc R . .
H25E H 0.7246 0.5086 0.3453 0.092 Uiso 1 1 calc R . .
H25F H 0.6950 0.5597 0.4424 0.092 Uiso 1 1 calc R . .
C13B C -0.0937(3) 0.4295(2) 0.1971(2) 0.0572(9) Uani 1 1 d . . .
H13C H -0.0044 0.4114 0.1983 0.069 Uiso 1 1 calc R . .
H13D H -0.0981 0.4618 0.2609 0.069 Uiso 1 1 calc R . .
C24B C 0.5276(3) 0.4597(2) 0.3450(3) 0.0757(10) Uani 1 1 d . . .
H24C H 0.4601 0.4897 0.3752 0.091 Uiso 1 1 calc R . .
H24D H 0.4904 0.4380 0.2785 0.091 Uiso 1 1 calc R . .
C14B C -0.1073(4) 0.5013(2) 0.1510(3) 0.0755(11) Uani 1 1 d . . .
H14C H -0.0253 0.5526 0.1784 0.091 Uiso 1 1 calc R . .
H14D H -0.1126 0.4670 0.0856 0.091 Uiso 1 1 calc R . .
C15B C -0.2272(5) 0.5470(3) 0.1597(3) 0.1045(14) Uani 1 1 d . . .
H15D H -0.2300 0.5911 0.1286 0.157 Uiso 1 1 calc R . .
H15E H -0.2213 0.5831 0.2242 0.157 Uiso 1 1 calc R . .
H15F H -0.3091 0.4969 0.1318 0.157 Uiso 1 1 calc R . .
Pd3 Pd 0.5000 1.0000 -0.5000 0.01719(5) Uani 1 2 d S . .
O1C O 0.68929(12) 1.08827(10) -0.56964(8) 0.0219(3) Uani 1 1 d . . .
H1CA H 0.7338 1.0865 -0.5215 0.033 Uiso 1 1 calc R . .
O2C O 0.20690(12) 0.92996(10) -0.58195(9) 0.0267(3) Uani 1 1 d . . .
N1C N 0.55797(15) 1.04626(11) -0.58738(10) 0.0193(4) Uani 1 1 d . . .
N2C N 0.32674(15) 0.97139(12) -0.59085(10) 0.0198(4) Uani 1 1 d . . .
N3C N 0.47425(16) 1.07186(12) -0.72288(10) 0.0246(4) Uani 1 1 d . . .
H3CA H 0.3974 1.0704 -0.7587 0.030 Uiso 1 1 calc R . .
N4C N 0.22489(16) 0.96541(13) -0.73642(10) 0.0273(4) Uani 1 1 d . . .
H4CA H 0.2271 1.0006 -0.7685 0.033 Uiso 1 1 calc R . .
C1C C 0.46427(18) 1.03978(14) -0.65765(11) 0.0188(4) Uani 1 1 d . . .
C2C C 0.32815(18) 0.98896(14) -0.66238(12) 0.0201(5) Uani 1 1 d . . .
C11C C 0.5953(2) 1.10888(16) -0.74239(13) 0.0284(5) Uani 1 1 d . . .
H11E H 0.6584 1.1552 -0.6845 0.034 Uiso 1 1 calc R . .
H11F H 0.5702 1.1444 -0.7812 0.034 Uiso 1 1 calc R . .
C22C C 0.0613(2) 0.84291(17) -0.87099(14) 0.0325(6) Uani 1 1 d . . .
H22E H 0.0248 0.8914 -0.8909 0.039 Uiso 1 1 calc R . .
H22F H 0.1393 0.8281 -0.8963 0.039 Uiso 1 1 calc R . .
C23C C -0.0456(2) 0.75188(17) -0.90955(14) 0.0343(6) Uani 1 1 d . . .
H23E H -0.1220 0.7658 -0.8822 0.041 Uiso 1 1 calc R . .
H23F H -0.0078 0.7022 -0.8922 0.041 Uiso 1 1 calc R . .
C21C C 0.1089(2) 0.88587(17) -0.76804(13) 0.0304(5) Uani 1 1 d . . .
H21E H 0.0349 0.9101 -0.7420 0.036 Uiso 1 1 calc R . .
H21F H 0.1347 0.8355 -0.7469 0.036 Uiso 1 1 calc R . .
C12C C 0.6661(2) 1.03076(17) -0.78959(14) 0.0332(6) Uani 1 1 d . . .
H12E H 0.6927 0.9960 -0.7503 0.040 Uiso 1 1 calc R . .
H12F H 0.7492 1.0610 -0.7977 0.040 Uiso 1 1 calc R . .
C13C C 0.5798(2) 0.95876(18) -0.88174(15) 0.0367(6) Uani 1 1 d . . .
H13E H 0.5501 0.9942 -0.9199 0.044 Uiso 1 1 calc R . .
H13F H 0.4984 0.9270 -0.8731 0.044 Uiso 1 1 calc R . .
C14C C 0.6504(3) 0.8814(2) -0.93248(16) 0.0441(7) Uani 1 1 d . . .
H14E H 0.6781 0.8445 -0.8955 0.053 Uiso 1 1 calc R . .
H14F H 0.7328 0.9127 -0.9406 0.053 Uiso 1 1 calc R . .
C24C C -0.0974(3) 0.7119(2) -1.01272(16) 0.0491(8) Uani 1 1 d . . .
H24E H -0.1407 0.7600 -1.0297 0.059 Uiso 1 1 calc R . .
H24F H -0.0201 0.7023 -1.0398 0.059 Uiso 1 1 calc R . .
C15C C 0.5610(3) 0.8120(2) -1.02550(17) 0.0558(9) Uani 1 1 d . . .
H15G H 0.6104 0.7634 -1.0555 0.084 Uiso 1 1 calc R . .
H15H H 0.5352 0.8480 -1.0630 0.084 Uiso 1 1 calc R . .
H15I H 0.4800 0.7800 -1.0178 0.084 Uiso 1 1 calc R . .
C25C C -0.1971(4) 0.6177(2) -1.0524(2) 0.0687(10) Uani 1 1 d . . .
H25G H -0.2268 0.5958 -1.1187 0.103 Uiso 1 1 calc R . .
H25H H -0.2750 0.6268 -1.0270 0.103 Uiso 1 1 calc R . .
H25I H -0.1544 0.5691 -1.0373 0.103 Uiso 1 1 calc R . .

loop_
_atom_site_aniso_label
_atom_site_aniso_U_11
_atom_site_aniso_U_22
_atom_site_aniso_U_33
_atom_site_aniso_U_23
_atom_site_aniso_U_13
_atom_site_aniso_U_12
Pd1 0.01728(8) 0.01851(10) 0.01606(8) 0.00487(7) 0.00632(7) 0.00001(8)
O1A 0.0251(6) 0.0198(7) 0.0235(6) 0.0045(5) 0.0139(5) 0.0006(6)
O2A 0.0282(6) 0.0290(8) 0.0317(6) 0.0065(6) 0.0208(5) 0.0067(6)
N1A 0.0179(7) 0.0187(8) 0.0177(6) 0.0046(6) 0.0069(5) 0.0013(6)
N2A 0.0220(7) 0.0204(8) 0.0204(6) 0.0060(6) 0.0112(6) 0.0032(7)
N3A 0.0188(7) 0.0192(8) 0.0325(8) 0.0085(6) 0.0077(6) -0.0003(7)
N4A 0.0273(8) 0.0254(9) 0.0335(7) 0.0120(7) 0.0157(6) 0.0011(7)
C1A 0.0169(8) 0.0242(10) 0.0156(7) 0.0079(7) 0.0016(6) 0.0009(8)
C2A 0.0191(8) 0.0265(10) 0.0158(7) 0.0102(7) 0.0029(6) 0.0024(8)
C21A 0.0337(10) 0.0405(12) 0.0434(10) 0.0209(9) 0.0235(8) 0.0050(10)
C12A 0.0276(10) 0.0315(11) 0.0530(12) 0.0201(9) 0.0112(9) 0.0080(9)
C11A 0.0338(10) 0.0209(10) 0.0360(9) 0.0098(8) 0.0158(8) 0.0043(9)
C13A 0.0446(13) 0.0398(13) 0.0477(12) 0.0228(10) -0.0002(11) 0.0000(11)
C23A 0.0482(13) 0.0705(18) 0.0422(12) 0.0249(12) 0.0180(10) 0.0152(13)
C22A 0.0708(16) 0.0771(18) 0.0403(12) 0.0273(12) 0.0227(11) 0.0373(15)
C14A 0.0518(15) 0.0515(15) 0.0568(14) 0.0283(12) 0.0029(12) 0.0047(13)
C15A 0.106(3) 0.0727(19) 0.0632(16) 0.0428(14) -0.0216(17) -0.013(2)
C24A 0.096(2) 0.112(2) 0.0575(15) 0.0463(15) 0.0304(15) 0.039(2)
C25A 0.092(2) 0.171(4) 0.0497(14) 0.0528(18) 0.0282(15) 0.005(3)
Pd2 0.01728(9) 0.02179(10) 0.01327(7) 0.00673(7) 0.00230(7) 0.00539(8)
O1B 0.0169(6) 0.0368(8) 0.0216(6) 0.0067(6) -0.0014(5) 0.0097(6)
O2B 0.0167(6) 0.0279(7) 0.0174(5) 0.0085(5) 0.0012(5) 0.0082(5)
N1B 0.0170(7) 0.0255(8) 0.0192(7) 0.0074(6) 0.0042(6) 0.0084(6)
N2B 0.0175(7) 0.0243(8) 0.0171(6) 0.0097(6) 0.0023(5) 0.0043(6)
N3B 0.0232(7) 0.0293(9) 0.0215(7) 0.0047(7) 0.0052(6) 0.0104(7)
N4B 0.0199(7) 0.0280(9) 0.0156(6) 0.0057(6) 0.0038(6) -0.0012(7)
C1B 0.0196(8) 0.0216(9) 0.0167(7) 0.0099(6) 0.0061(6) 0.0054(7)
C2B 0.0204(8) 0.0234(9) 0.0162(7) 0.0085(7) 0.0059(6) 0.0030(8)
C21B 0.0283(10) 0.0287(11) 0.0307(9) 0.0093(8) 0.0106(8) -0.0016(9)
C11B 0.0241(9) 0.0353(12) 0.0290(9) 0.0074(9) 0.0093(8) 0.0120(9)
C12B 0.0373(11) 0.0360(13) 0.0400(11) 0.0137(10) 0.0036(9) 0.0111(10)
C22B 0.0302(11) 0.0325(13) 0.0364(11) 0.0033(10) 0.0037(9) -0.0013(10)
C23B 0.0382(13) 0.0484(16) 0.0504(14) 0.0122(12) 0.0024(11) 0.0025(12)
C25B 0.0533(16) 0.0527(16) 0.0773(17) 0.0350(13) 0.0092(14) -0.0066(14)
C13B 0.0566(16) 0.0407(15) 0.0644(16) 0.0212(13) -0.0027(13) 0.0044(13)
C24B 0.0509(16) 0.0743(19) 0.117(2) 0.0584(17) 0.0165(16) 0.0096(15)
C14B 0.074(2) 0.0515(17) 0.099(2) 0.0415(15) 0.0019(18) 0.0014(17)
C15B 0.153(4) 0.079(2) 0.125(2) 0.0682(18) 0.063(2) 0.046(2)
Pd3 0.01513(8) 0.02062(10) 0.01576(8) 0.00971(7) 0.00135(7) -0.00052(8)
O1C 0.0155(6) 0.0294(7) 0.0197(5) 0.0136(5) -0.0005(5) -0.0047(5)
O2C 0.0146(6) 0.0401(8) 0.0272(6) 0.0191(5) 0.0031(5) -0.0041(6)
N1C 0.0157(7) 0.0230(8) 0.0194(6) 0.0111(6) 0.0031(5) -0.0018(6)
N2C 0.0144(7) 0.0246(8) 0.0212(6) 0.0121(6) 0.0029(5) -0.0008(6)
N3C 0.0180(7) 0.0371(9) 0.0228(6) 0.0193(6) 0.0022(6) 0.0007(7)
N4C 0.0205(8) 0.0367(9) 0.0252(7) 0.0208(6) -0.0032(6) -0.0060(7)
C1C 0.0183(8) 0.0197(9) 0.0177(7) 0.0083(7) 0.0027(6) 0.0014(7)
C2C 0.0182(8) 0.0207(9) 0.0196(8) 0.0077(7) 0.0030(7) 0.0022(7)
C11C 0.0243(9) 0.0408(11) 0.0249(8) 0.0205(8) 0.0053(7) 0.0008(9)
C22C 0.0295(10) 0.0367(12) 0.0275(9) 0.0154(8) -0.0002(8) -0.0038(9)
C23C 0.0345(11) 0.0340(12) 0.0282(9) 0.0141(8) -0.0019(9) -0.0051(10)
C21C 0.0227(9) 0.0383(12) 0.0280(9) 0.0164(8) 0.0007(8) -0.0030(9)
C12C 0.0272(10) 0.0420(12) 0.0352(9) 0.0228(8) 0.0050(8) 0.0047(9)
C13C 0.0323(11) 0.0459(13) 0.0331(10) 0.0178(9) 0.0070(9) 0.0092(10)
C14C 0.0436(12) 0.0518(14) 0.0440(11) 0.0234(10) 0.0153(10) 0.0152(12)
C24C 0.0568(15) 0.0450(15) 0.0291(11) 0.0085(10) 0.0000(11) -0.0131(13)
C15C 0.0665(16) 0.0608(18) 0.0363(12) 0.0114(12) 0.0165(12) 0.0214(15)
C25C 0.081(2) 0.0475(18) 0.0463(15) 0.0100(13) -0.0152(15) -0.0203(17)

loop_
_atom_type_symbol
_atom_type_description
_atom_type_scat_dispersion_real
_atom_type_scat_dispersion_imag
_atom_type_scat_source
C C 0.0033 0.0016 'International Tables Vol C Tables 4.2.6.8 and 6.1.1.4'
H H 0.0000 0.0000 'International Tables Vol C Tables 4.2.6.8 and 6.1.1.4'
N N 0.0061 0.0033 'International Tables Vol C Tables 4.2.6.8 and 6.1.1.4'
O O 0.0106 0.0060 'International Tables Vol C Tables 4.2.6.8 and 6.1.1.4'
Pd Pd -0.9988 1.0072 'International Tables Vol C Tables 4.2.6.8 and 6.1.1.4'

loop_
_geom_angle_atom_site_label_1
_geom_angle_atom_site_label_2
_geom_angle_atom_site_label_3
_geom_angle
_geom_angle_site_symmetry_1
_geom_angle_site_symmetry_3
_geom_angle_publ_flag
N1A Pd1 N1A 180.00(9) . 2_564 ?
N1A Pd1 N2A 78.99(7) . . ?
N1A Pd1 N2A 101.01(7) 2_564 . ?
N1A Pd1 N2A 101.01(7) . 2_564 ?
N1A Pd1 N2A 78.99(7) 2_564 2_564 ?
N2A Pd1 N2A 180.000(1) . 2_564 ?
N1A O1A H1AA 109.5 . . ?
C1A N1A O1A 122.19(16) . . ?
C1A N1A Pd1 118.02(13) . . ?
O1A N1A Pd1 119.76(12) . . ?
C2A N2A O2A 119.96(16) . . ?
C2A N2A Pd1 118.31(13) . . ?
O2A N2A Pd1 121.27(12) . . ?
C1A N3A C11A 127.10(16) . . ?
C1A N3A H3AA 116.4 . . ?
C11A N3A H3AA 116.4 . . ?
C2A N4A C21A 128.55(18) . . ?
C2A N4A H4AA 115.7 . . ?
C21A N4A H4AA 115.7 . . ?
N1A C1A N3A 127.94(18) . . ?
N1A C1A C2A 112.29(17) . . ?
N3A C1A C2A 119.77(17) . . ?
N2A C2A N4A 129.13(18) . . ?
N2A C2A C1A 112.17(17) . . ?
N4A C2A C1A 118.69(17) . . ?
N4A C21A C22A 113.4(2) . . ?
N4A C21A H21A 108.9 . . ?
C22A C21A H21A 108.9 . . ?
N4A C21A H21B 108.9 . . ?
C22A C21A H21B 108.9 . . ?
H21A C21A H21B 107.7 . . ?
C11A C12A C13A 113.7(2) . . ?
C11A C12A H12A 108.8 . . ?
C13A C12A H12A 108.8 . . ?
C11A C12A H12B 108.8 . . ?
C13A C12A H12B 108.8 . . ?
H12A C12A H12B 107.7 . . ?
N3A C11A C12A 114.43(17) . . ?
N3A C11A H11A 108.7 . . ?
C12A C11A H11A 108.7 . . ?
N3A C11A H11B 108.7 . . ?
C12A C11A H11B 108.7 . . ?
H11A C11A H11B 107.6 . . ?
C12A C13A C14A 112.4(2) . . ?
C12A C13A H13A 109.1 . . ?
C14A C13A H13A 109.1 . . ?
C12A C13A H13B 109.1 . . ?
C14A C13A H13B 109.1 . . ?
H13A C13A H13B 107.9 . . ?
C24A C23A C22A 116.1(3) . . ?
C24A C23A H23A 108.3 . . ?
C22A C23A H23A 108.3 . . ?
C24A C23A H23B 108.3 . . ?
C22A C23A H23B 108.3 . . ?
H23A C23A H23B 107.4 . . ?
C21A C22A C23A 114.0(2) . . ?
C21A C22A H22A 108.8 . . ?
C23A C22A H22A 108.8 . . ?
C21A C22A H22B 108.8 . . ?
C23A C22A H22B 108.8 . . ?
H22A C22A H22B 107.6 . . ?
C15A C14A C13A 113.8(3) . . ?
C15A C14A H14A 108.8 . . ?
C13A C14A H14A 108.8 . . ?
C15A C14A H14B 108.8 . . ?
C13A C14A H14B 108.8 . . ?
H14A C14A H14B 107.7 . . ?
C14A C15A H15A 109.5 . . ?
C14A C15A H15B 109.5 . . ?
H15A C15A H15B 109.5 . . ?
C14A C15A H15C 109.5 . . ?
H15A C15A H15C 109.5 . . ?
H15B C15A H15C 109.5 . . ?
C23A C24A C25A 115.7(3) . . ?
C23A C24A H24A 108.3 . . ?
C25A C24A H24A 108.3 . . ?
C23A C24A H24B 108.3 . . ?
C25A C24A H24B 108.3 . . ?
H24A C24A H24B 107.4 . . ?
C24A C25A H25A 109.5 . . ?
C24A C25A H25B 109.5 . . ?
H25A C25A H25B 109.5 . . ?
C24A C25A H25C 109.5 . . ?
H25A C25A H25C 109.5 . . ?
H25B C25A H25C 109.5 . . ?
N1B Pd2 N1B 180.00(14) 2 . ?
N1B Pd2 N2B 100.46(6) 2 . ?
N1B Pd2 N2B 79.54(6) . . ?
N1B Pd2 N2B 79.54(6) 2 2 ?
N1B Pd2 N2B 100.46(6) . 2 ?
N2B Pd2 N2B 180.00(7) . 2 ?
N1B O1B H1BA 109.5 . . ?
C1B N1B O1B 119.50(16) . . ?
C1B N1B Pd2 117.82(13) . . ?
O1B N1B Pd2 122.53(10) . . ?
C2B N2B O2B 122.24(14) . . ?
C2B N2B Pd2 116.70(12) . . ?
O2B N2B Pd2 121.01(11) . . ?
C1B N3B C11B 128.68(15) . . ?
C1B N3B H3BA 115.7 . . ?
C11B N3B H3BA 115.7 . . ?
C2B N4B C21B 119.34(16) . . ?
C2B N4B H4BA 120.3 . . ?
C21B N4B H4BA 120.3 . . ?
N1B C1B N3B 129.96(17) . . ?
N1B C1B C2B 112.08(16) . . ?
N3B C1B C2B 117.97(14) . . ?
N2B C2B N4B 123.07(17) . . ?
N2B C2B C1B 113.81(14) . . ?
N4B C2B C1B 123.12(16) . . ?
N4B C21B C22B 109.14(18) . . ?
N4B C21B H21C 109.9 . . ?
C22B C21B H21C 109.9 . . ?
N4B C21B H21D 109.9 . . ?
C22B C21B H21D 109.9 . . ?
H21C C21B H21D 108.3 . . ?
N3B C11B C12B 113.87(19) . . ?
N3B C11B H11C 108.8 . . ?
C12B C11B H11C 108.8 . . ?
N3B C11B H11D 108.8 . . ?
C12B C11B H11D 108.8 . . ?
H11C C11B H11D 107.7 . . ?
C11B C12B C13B 115.0(2) . . ?
C11B C12B H12C 108.5 . . ?
C13B C12B H12C 108.5 . . ?
C11B C12B H12D 108.5 . . ?
C13B C12B H12D 108.5 . . ?
H12C C12B H12D 107.5 . . ?
C21B C22B C23B 114.6(2) . . ?
C21B C22B H22C 108.6 . . ?
C23B C22B H22C 108.6 . . ?
C21B C22B H22D 108.6 . . ?
C23B C22B H22D 108.6 . . ?
H22C C22B H22D 107.6 . . ?
C24B C23B C22B 114.6(2) . . ?
C24B C23B H23C 108.6 . . ?
C22B C23B H23C 108.6 . . ?
C24B C23B H23D 108.6 . . ?
C22B C23B H23D 108.6 . . ?
H23C C23B H23D 107.6 . . ?
C24B C25B H25D 109.5 . . ?
C24B C25B H25E 109.5 . . ?
H25D C25B H25E 109.5 . . ?
C24B C25B H25F 109.5 . . ?
H25D C25B H25F 109.5 . . ?
H25E C25B H25F 109.5 . . ?
C12B C13B C14B 113.4(2) . . ?
C12B C13B H13C 108.9 . . ?
C14B C13B H13C 108.9 . . ?
C12B C13B H13D 108.9 . . ?
C14B C13B H13D 108.9 . . ?
H13C C13B H13D 107.7 . . ?
C23B C24B C25B 113.6(3) . . ?
C23B C24B H24C 108.8 . . ?
C25B C24B H24C 108.8 . . ?
C23B C24B H24D 108.8 . . ?
C25B C24B H24D 108.8 . . ?
H24C C24B H24D 107.7 . . ?
C15B C14B C13B 113.8(3) . . ?
C15B C14B H14C 108.8 . . ?
C13B C14B H14C 108.8 . . ?
C15B C14B H14D 108.8 . . ?
C13B C14B H14D 108.8 . . ?
H14C C14B H14D 107.7 . . ?
C14B C15B H15D 109.5 . . ?
C14B C15B H15E 109.5 . . ?
H15D C15B H15E 109.5 . . ?
C14B C15B H15F 109.5 . . ?
H15D C15B H15F 109.5 . . ?
H15E C15B H15F 109.5 . . ?
N2C Pd3 N2C 180.000(1) 2_674 . ?
N2C Pd3 N1C 79.36(6) 2_674 2_674 ?
N2C Pd3 N1C 100.64(6) . 2_674 ?
N2C Pd3 N1C 100.64(6) 2_674 . ?
N2C Pd3 N1C 79.36(6) . . ?
N1C Pd3 N1C 180.000(1) 2_674 . ?
N1C O1C H1CA 109.5 . . ?
C1C N1C O1C 123.18(16) . . ?
C1C N1C Pd3 117.04(13) . . ?
O1C N1C Pd3 119.64(11) . . ?
C2C N2C O2C 120.14(14) . . ?
C2C N2C Pd3 117.61(12) . . ?
O2C N2C Pd3 122.19(11) . . ?
C1C N3C C11C 128.93(16) . . ?
C1C N3C H3CA 115.5 . . ?
C11C N3C H3CA 115.5 . . ?
C2C N4C C21C 125.40(18) . . ?
C2C N4C H4CA 117.3 . . ?
C21C N4C H4CA 117.3 . . ?
N1C C1C N3C 129.16(17) . . ?
N1C C1C C2C 112.67(17) . . ?
N3C C1C C2C 118.16(15) . . ?
N2C C2C N4C 127.07(18) . . ?
N2C C2C C1C 112.87(15) . . ?
N4C C2C C1C 120.05(17) . . ?
N3C C11C C12C 113.29(18) . . ?
N3C C11C H11E 108.9 . . ?
C12C C11C H11E 108.9 . . ?
N3C C11C H11F 108.9 . . ?
C12C C11C H11F 108.9 . . ?
H11E C11C H11F 107.7 . . ?
C23C C22C C21C 113.37(19) . . ?
C23C C22C H22E 108.9 . . ?
C21C C22C H22E 108.9 . . ?
C23C C22C H22F 108.9 . . ?
C21C C22C H22F 108.9 . . ?
H22E C22C H22F 107.7 . . ?
C22C C23C C24C 113.0(2) . . ?
C22C C23C H23E 109.0 . . ?
C24C C23C H23E 109.0 . . ?
C22C C23C H23F 109.0 . . ?
C24C C23C H23F 109.0 . . ?
H23E C23C H23F 107.8 . . ?
N4C C21C C22C 110.22(18) . . ?
N4C C21C H21E 109.6 . . ?
C22C C21C H21E 109.6 . . ?
N4C C21C H21F 109.6 . . ?
C22C C21C H21F 109.6 . . ?
H21E C21C H21F 108.1 . . ?
C11C C12C C13C 113.03(18) . . ?
C11C C12C H12E 109.0 . . ?
C13C C12C H12E 109.0 . . ?
C11C C12C H12F 109.0 . . ?
C13C C12C H12F 109.0 . . ?
H12E C12C H12F 107.8 . . ?
C12C C13C C14C 114.19(19) . . ?
C12C C13C H13E 108.7 . . ?
C14C C13C H13E 108.7 . . ?
C12C C13C H13F 108.7 . . ?
C14C C13C H13F 108.7 . . ?
H13E C13C H13F 107.6 . . ?
C13C C14C C15C 112.4(2) . . ?
C13C C14C H14E 109.1 . . ?
C15C C14C H14E 109.1 . . ?
C13C C14C H14F 109.1 . . ?
C15C C14C H14F 109.1 . . ?
H14E C14C H14F 107.9 . . ?
C25C C24C C23C 113.4(2) . . ?
C25C C24C H24E 108.9 . . ?
C23C C24C H24E 108.9 . . ?
C25C C24C H24F 108.9 . . ?
C23C C24C H24F 108.9 . . ?
H24E C24C H24F 107.7 . . ?
C14C C15C H15G 109.5 . . ?
C14C C15C H15H 109.5 . . ?
H15G C15C H15H 109.5 . . ?
C14C C15C H15I 109.5 . . ?
H15G C15C H15I 109.5 . . ?
H15H C15C H15I 109.5 . . ?
C24C C25C H25G 109.5 . . ?
C24C C25C H25H 109.5 . . ?
H25G C25C H25H 109.5 . . ?
C24C C25C H25I 109.5 . . ?
H25G C25C H25I 109.5 . . ?
H25H C25C H25I 109.5 . . ?

loop_
_geom_bond_atom_site_label_1
_geom_bond_atom_site_label_2
_geom_bond_distance
_geom_bond_site_symmetry_2
_geom_bond_publ_flag
Pd1 N1A 1.9693(16) . ?
Pd1 N1A 1.9693(16) 2_564 ?
Pd1 N2A 1.9723(16) . ?
Pd1 N2A 1.9723(16) 2_564 ?
O1A N1A 1.363(2) . ?
O1A H1AA 0.8400 . ?
O2A N2A 1.398(2) . ?
N1A C1A 1.308(3) . ?
N2A C2A 1.299(3) . ?
N3A C1A 1.348(3) . ?
N3A C11A 1.459(3) . ?
N3A H3AA 0.8800 . ?
N4A C2A 1.342(3) . ?
N4A C21A 1.463(3) . ?
N4A H4AA 0.8800 . ?
C1A C2A 1.519(3) . ?
C21A C22A 1.478(4) . ?
C21A H21A 0.9900 . ?
C21A H21B 0.9900 . ?
C12A C11A 1.498(3) . ?
C12A C13A 1.506(4) . ?
C12A H12A 0.9900 . ?
C12A H12B 0.9900 . ?
C11A H11A 0.9900 . ?
C11A H11B 0.9900 . ?
C13A C14A 1.511(4) . ?
C13A H13A 0.9900 . ?
C13A H13B 0.9900 . ?
C23A C24A 1.462(4) . ?
C23A C22A 1.531(4) . ?
C23A H23A 0.9900 . ?
C23A H23B 0.9900 . ?
C22A H22A 0.9900 . ?
C22A H22B 0.9900 . ?
C14A C15A 1.482(5) . ?
C14A H14A 0.9900 . ?
C14A H14B 0.9900 . ?
C15A H15A 0.9800 . ?
C15A H15B 0.9800 . ?
C15A H15C 0.9800 . ?
C24A C25A 1.500(5) . ?
C24A H24A 0.9900 . ?
C24A H24B 0.9900 . ?
C25A H25A 0.9800 . ?
C25A H25B 0.9800 . ?
C25A H25C 0.9800 . ?
Pd2 N1B 1.9740(16) 2 ?
Pd2 N1B 1.9740(16) . ?
Pd2 N2B 1.9763(13) . ?
Pd2 N2B 1.9763(13) 2 ?
O1B N1B 1.401(2) . ?
O1B H1BA 0.8400 . ?
O2B N2B 1.339(2) . ?
N1B C1B 1.304(2) . ?
N2B C2B 1.304(2) . ?
N3B C1B 1.329(2) . ?
N3B C11B 1.474(3) . ?
N3B H3BA 0.8800 . ?
N4B C2B 1.376(2) . ?
N4B C21B 1.468(3) . ?
N4B H4BA 0.8800 . ?
C1B C2B 1.510(3) . ?
C21B C22B 1.521(3) . ?
C21B H21C 0.9900 . ?
C21B H21D 0.9900 . ?
C11B C12B 1.502(4) . ?
C11B H11C 0.9900 . ?
C11B H11D 0.9900 . ?
C12B C13B 1.507(4) . ?
C12B H12C 0.9900 . ?
C12B H12D 0.9900 . ?
C22B C23B 1.526(4) . ?
C22B H22C 0.9900 . ?
C22B H22D 0.9900 . ?
C23B C24B 1.453(5) . ?
C23B H23C 0.9900 . ?
C23B H23D 0.9900 . ?
C25B C24B 1.555(4) . ?
C25B H25D 0.9800 . ?
C25B H25E 0.9800 . ?
C25B H25F 0.9800 . ?
C13B C14B 1.544(5) . ?
C13B H13C 0.9900 . ?
C13B H13D 0.9900 . ?
C24B H24C 0.9900 . ?
C24B H24D 0.9900 . ?
C14B C15B 1.490(6) . ?
C14B H14C 0.9900 . ?
C14B H14D 0.9900 . ?
C15B H15D 0.9800 . ?
C15B H15E 0.9800 . ?
C15B H15F 0.9800 . ?
Pd3 N2C 1.9729(14) 2_674 ?
Pd3 N2C 1.9729(14) . ?
Pd3 N1C 1.9786(16) 2_674 ?
Pd3 N1C 1.9786(16) . ?
O1C N1C 1.3647(19) . ?
O1C H1CA 0.8400 . ?
O2C N2C 1.392(2) . ?
N1C C1C 1.310(2) . ?
N2C C2C 1.297(3) . ?
N3C C1C 1.346(3) . ?
N3C C11C 1.463(3) . ?
N3C H3CA 0.8800 . ?
N4C C2C 1.346(2) . ?
N4C C21C 1.468(3) . ?
N4C H4CA 0.8800 . ?
C1C C2C 1.509(3) . ?
C11C C12C 1.510(3) . ?
C11C H11E 0.9900 . ?
C11C H11F 0.9900 . ?
C22C C23C 1.514(3) . ?
C22C C21C 1.514(3) . ?
C22C H22E 0.9900 . ?
C22C H22F 0.9900 . ?
C23C C24C 1.521(3) . ?
C23C H23E 0.9900 . ?
C23C H23F 0.9900 . ?
C21C H21E 0.9900 . ?
C21C H21F 0.9900 . ?
C12C C13C 1.517(3) . ?
C12C H12E 0.9900 . ?
C12C H12F 0.9900 . ?
C13C C14C 1.521(4) . ?
C13C H13E 0.9900 . ?
C13C H13F 0.9900 . ?
C14C C15C 1.525(3) . ?
C14C H14E 0.9900 . ?
C14C H14F 0.9900 . ?
C24C C25C 1.509(4) . ?
C24C H24E 0.9900 . ?
C24C H24F 0.9900 . ?
C15C H15G 0.9800 . ?
C15C H15H 0.9800 . ?
C15C H15I 0.9800 . ?
C25C H25G 0.9800 . ?
C25C H25H 0.9800 . ?
C25C H25I 0.9800 . ?
